data_2106742
loop_
_publ_author_name
'van Rooyen, P.H.'
'Boeyens, J.C.A.'

_publ_section_title
;
 Sodium thiocyanate
;
_journal_name_full 'Acta Crystallographica B (24,1968-38,1982)'
_journal_page_first 2933
_journal_page_last 2934
_journal_volume 31
_journal_year 1975
_chemical_formula_sum 'C N Na S'
_chemical_name_systematic 'Na (S C N)'
_space_group_IT_number 62
_symmetry_space_group_name_Hall '-P 2ac 2n'
_symmetry_space_group_name_H-M 'P n m a'
_cell_angle_alpha 90
_cell_angle_beta 90
_cell_angle_gamma 90
_cell_formula_units_Z 4
_cell_length_a 13.38
_cell_length_b 4.09
_cell_length_c 5.66
_cell_volume 309.739
_citation_journal_id_ASTM ACBCAR
_cod_data_source_file vanRooyen_ACBCAR_1975_403.cif
_cod_data_source_block C1N1Na1S1
_cod_original_formula_sum 'C1 N1 Na1 S1'
_cod_database_code 2106742

loop_
_symmetry_equiv_pos_as_xyz
x,y,z
-x+1/2,-y,z+1/2
x+1/2,-y+1/2,-z+1/2
-x,y+1/2,-z
-x,-y,-z
x-1/2,y,-z-1/2
-x-1/2,y-1/2,z-1/2
x,-y-1/2,z

loop_
_atom_site_label
_atom_site_type_symbol
_atom_site_fract_x
_atom_site_fract_y
_atom_site_fract_z
_atom_site_occupancy
_atom_site_U_iso_or_equiv
Na1 Na+1 0.3919 0.25 0.9337 1 0.0
S1 S-2 0.1856 0.25 0.1137 1 0.0
C1 C+4 0.1127 0.25 0.8758 1 0.0
N1 N-3 0.0627 0.25 0.7066 1 0.0
